data_1575517
loop_
_publ_author_name
'Oketani, Ryusei'
'Okada, Musashi'
'Takaji, Kentaro'
'Shigemitsu, Hajime'
'Kida, Toshiyuki'
'Nakashima, Takuya'
'Hisaki, Ichiro'

_publ_section_title
;
 Spontaneous chiral symmetry breaking in a single crystal.
;
_journal_issue 38
_journal_name_full 'Chemical science'
_journal_page_first 17621
_journal_page_last 17629
_journal_paper_doi 10.1039/d5sc02623g
_journal_volume 16
_journal_year 2025
_chemical_formula_moiety 'C28 H22 N2 S2'
_chemical_formula_sum 'C28 H22 N2 S2'
_chemical_formula_weight 450.59
_space_group_crystal_system monoclinic
_space_group_IT_number 4
_space_group_name_Hall 'P 2yb'
_space_group_name_H-M_alt 'P 1 21 1'
_atom_sites_solution_hydrogens geom
_atom_sites_solution_primary dual
_audit_creation_date 2024-11-12
_audit_creation_method
;
Olex2 1.5
(compiled 2023.08.24 svn.re1ec1418 for OlexSys, GUI svn.r6817)
;
_audit_update_record
;
2024-11-12 deposited with the CCDC.	2025-08-05 downloaded from the CCDC.
;
_cell_angle_alpha 90
_cell_angle_beta 94.991(3)
_cell_angle_gamma 90
_cell_formula_units_Z 2
_cell_length_a 8.5534(3)
_cell_length_b 5.5300(2)
_cell_length_c 22.8598(7)
_cell_measurement_reflns_used 8955
_cell_measurement_temperature 113
_cell_measurement_theta_max 29.7980
_cell_measurement_theta_min 2.5570
_cell_volume 1077.18(6)
_computing_cell_refinement 'CrysAlisPro 1.171.41.95a (Rigaku OD, 2021)'
_computing_data_collection 'CrysAlisPro 1.171.41.95a (Rigaku OD, 2021)'
_computing_data_reduction 'CrysAlisPro 1.171.41.95a (Rigaku OD, 2021)'
_computing_molecular_graphics 'Olex2 1.5 (Dolomanov et al., 2009)'
_computing_publication_material 'Olex2 1.5 (Dolomanov et al., 2009)'
_computing_structure_refinement 'SHELXL 2019/3 (Sheldrick, 2015)'
_computing_structure_solution 'SHELXT 2018/2 (Sheldrick, 2018)'
_diffrn_ambient_temperature 113
_diffrn_detector 'Hybrid Pixel Array Detector'
_diffrn_detector_area_resol_mean 5.8140
_diffrn_measured_fraction_theta_full 0.999
_diffrn_measured_fraction_theta_max 0.931
_diffrn_measurement_details
;
List of Runs (angles in degrees, time in seconds):

  # Type    Start    End  Width  t~exp~   \w     \q     \k     \f   Frames
#--------------------------------------------------------------------------
  1  \w   -102.00  78.00   0.25    5.00    --  -12.00  45.00 193.00  720
  2  \w    -85.25  62.00   0.25    5.00    --  -12.00  45.00  86.00  589
  3  \w     -8.00  72.00   0.25    5.00    --  -12.00  45.00 -20.00  320
  4  \w    -62.00  62.00   0.25    5.00    --  -12.00  45.00 122.00  496
  5  \w    -80.00  49.00   0.25    5.00    --  -12.00  45.00 264.00  516
  6  \w   -102.00 -27.00   0.25    5.00    --  -12.00  45.00 157.00  300
;
_diffrn_measurement_device 'abstract diffractometer'
_diffrn_measurement_device_type 'dtrek-CrysAlisPro-abstract goniometer imported rigaku-d*trek images'
_diffrn_measurement_method '\w scans'
_diffrn_orient_matrix_type 'CrysAlisPro convention (1999,Acta A55,543-557)'
_diffrn_orient_matrix_UB_11 0.0385500000
_diffrn_orient_matrix_UB_12 0.0116012000
_diffrn_orient_matrix_UB_13 0.0286203000
_diffrn_orient_matrix_UB_21 0.0721736000
_diffrn_orient_matrix_UB_22 0.0204765000
_diffrn_orient_matrix_UB_23 -0.0122994000
_diffrn_orient_matrix_UB_31 -0.0152296000
_diffrn_orient_matrix_UB_32 0.1260694000
_diffrn_orient_matrix_UB_33 -0.0006541000
_diffrn_radiation_monochromator graphite
_diffrn_radiation_probe x-ray
_diffrn_radiation_type 'Mo K\a'
_diffrn_radiation_wavelength 0.71073
_diffrn_reflns_av_R_equivalents 0.0535
_diffrn_reflns_av_unetI/netI 0.0521
_diffrn_reflns_Laue_measured_fraction_full 0.999
_diffrn_reflns_Laue_measured_fraction_max 0.931
_diffrn_reflns_limit_h_max 11
_diffrn_reflns_limit_h_min -11
_diffrn_reflns_limit_k_max 6
_diffrn_reflns_limit_k_min -7
_diffrn_reflns_limit_l_max 30
_diffrn_reflns_limit_l_min -31
_diffrn_reflns_number 20477
_diffrn_reflns_point_group_measured_fraction_full 0.976
_diffrn_reflns_point_group_measured_fraction_max 0.873
_diffrn_reflns_theta_full 25.242
_diffrn_reflns_theta_max 29.818
_diffrn_reflns_theta_min 2.478
_diffrn_source 'fine-focus sealed X-ray tube'
_diffrn_source_type 'Enhance (Mo) X-ray Source'
_exptl_absorpt_coefficient_mu 0.267
_exptl_absorpt_correction_T_max 1.00000
_exptl_absorpt_correction_T_min 0.60972
_exptl_absorpt_correction_type multi-scan
_exptl_absorpt_process_details
;
CrysAlisPro 1.171.41.95a (Rigaku Oxford Diffraction, 2021)
Empirical absorption correction using spherical harmonics,
implemented in SCALE3 ABSPACK scaling algorithm.
;
_exptl_crystal_colour yellow
_exptl_crystal_colour_primary yellow
_exptl_crystal_density_diffrn 1.389
_exptl_crystal_description plate
_exptl_crystal_F_000 472
_exptl_crystal_size_max 0.319
_exptl_crystal_size_mid 0.297
_exptl_crystal_size_min 0.016
_refine_diff_density_max 1.028
_refine_diff_density_min -0.594
_refine_diff_density_rms 0.147
_refine_ls_abs_structure_details
;
 Flack x determined using 1697 quotients [(I+)-(I-)]/[(I+)+(I-)]
 (Parsons, Flack and Wagner, Acta Cryst. B69 (2013) 249-259).
;
_refine_ls_abs_structure_Flack 0.07(4)
_refine_ls_extinction_method none
_refine_ls_goodness_of_fit_ref 1.095
_refine_ls_hydrogen_treatment constr
_refine_ls_matrix_type full
_refine_ls_number_parameters 372
_refine_ls_number_reflns 5392
_refine_ls_number_restraints 735
_refine_ls_restrained_S_all 1.038
_refine_ls_R_factor_all 0.0798
_refine_ls_R_factor_gt 0.0688
_refine_ls_shift/su_max 0.000
_refine_ls_shift/su_mean 0.000
_refine_ls_structure_factor_coef Fsqd
_refine_ls_weighting_details 'w=1/[\s^2^(Fo^2^)+(0.1333P)^2^] where P=(Fo^2^+2Fc^2^)/3'
_refine_ls_weighting_scheme calc
_refine_ls_wR_factor_gt 0.1778
_refine_ls_wR_factor_ref 0.1881
_reflns_Friedel_coverage 0.710
_reflns_Friedel_fraction_full 0.949
_reflns_Friedel_fraction_max 0.801
_reflns_number_gt 4644
_reflns_number_total 5392
_reflns_threshold_expression 'I > 2\s(I)'
_cod_data_source_file d5sc02623g24.cif
_cod_data_source_block FormI
_cod_depositor_comments 'Adding full bibliography for 1575516--1575517.cif.'
_cod_database_code 1575517
_shelx_shelxl_version_number 2019/3
_chemical_oxdiff_formula 'C11 H10 N O'
_shelx_space_group_comment
;
The symmetry employed for this shelxl refinement is uniquely defined
by the following loop, which should always be used as a source of
symmetry information in preference to the above space-group names.
They are only intended as comments.
;
_shelx_estimated_absorpt_t_max 0.996
_shelx_estimated_absorpt_t_min 0.920
_olex2_refinement_description
;
1. Fixed Uiso
 At 1.2 times of:
  All C(H) groups, All C(H,H) groups
 At 1.5 times of:
  All C(H,H,H) groups
2. Restrained distances
 S2-C22 \\sim S2A-C22A
 with sigma of 0.02
 S2-C23 \\sim S2A-C23A
 with sigma of 0.02
 N2-C22 \\sim N2A-C22A
 with sigma of 0.02
 N2-C28 \\sim N2A-C28A
 with sigma of 0.02
 C24-C23 \\sim C24A-C23A
 with sigma of 0.02
 C24-C25 \\sim C24A-C25A
 with sigma of 0.02
 C22-C19 \\sim C22A-C19
 with sigma of 0.02
 C28-C23 \\sim C28A-C23A
 with sigma of 0.02
 C28-C27 \\sim C28A-C27A
 with sigma of 0.02
 C25-C26 \\sim C25A-C26A
 with sigma of 0.02
 C26-C27 \\sim C26A-C27A
 with sigma of 0.02
 S2-N2 \\sim S2A-N2A
 with sigma of 0.04
 S2-C24 \\sim S2A-C24A
 with sigma of 0.04
 S2-C19 \\sim S2A-C19
 with sigma of 0.04
 S2-C28 \\sim S2A-C28A
 with sigma of 0.04
 N2-C19 \\sim N2A-C19
 with sigma of 0.04
 N2-C23 \\sim N2A-C23A
 with sigma of 0.04
 N2-C27 \\sim N2A-C27A
 with sigma of 0.04
 C24-C28 \\sim C24A-C28A
 with sigma of 0.04
 C24-C26 \\sim C24A-C26A
 with sigma of 0.04
 C22-C28 \\sim C22A-C28A
 with sigma of 0.04
 C22-C23 \\sim C22A-C23A
 with sigma of 0.04
 C28-C26 \\sim C28A-C26A
 with sigma of 0.04
 C23-C25 \\sim C23A-C25A
 with sigma of 0.04
 C23-C27 \\sim C23A-C27A
 with sigma of 0.04
 C25-C27 \\sim C25A-C27A
 with sigma of 0.04
3. Uiso/Uaniso restraints and constraints
C22 \\sim N2: within 1.7A with sigma of 0.02 and sigma for terminal atoms of
0.04 within 1.7A
C19 \\sim S1 \\sim C9 \\sim C11 \\sim C8 \\sim C10 \\sim C1 \\sim C12 \\sim C7
\\sim N1 \\sim C5 \\sim C2 \\sim C4 \\sim C6 \\sim C13 \\sim C16 \\sim C3 \\sim
C14 \\sim C21 \\sim C17 \\sim C15 \\sim C20 \\sim C18 \\sim C22 \\sim C22A
\\sim S2 \\sim N2 \\sim N2A \\sim S2A \\sim C23 \\sim C28 \\sim C28A \\sim C23A
\\sim C24 \\sim C27 \\sim C27A \\sim C24A \\sim C25 \\sim C26 \\sim C26A \\sim
C25A: within 1.7A with sigma of 0.02 and sigma for terminal atoms of 0.04
within 1.7A
4. Rigid body (RIGU) restrains
 C22, N2
 with sigma for 1-2 distances of 0.004 and sigma for 1-3 distances of 0.004
 S1, C9, C11, C8, C10, C1, C12, C7, N1, C5, C2, C4, C6, C13, C16, C3, C14, C21,
  C17, C15, C20, C18, C19, C22, C22A, S2, N2, N2A, S2A, C23, C28, C28A, C23A,
 C24, C27, C27A, C24A, C25, C26, C26A, C25A
 with sigma for 1-2 distances of 0.001 and sigma for 1-3 distances of 0.001
5. Others
 Sof(C22A)=Sof(N2A)=Sof(C28A)=Sof(C27A)=Sof(H27A)=Sof(C26A)=Sof(H26A)=
 Sof(C25A)=Sof(H25A)=Sof(C24A)=Sof(H24A)=Sof(C23A)=Sof(S2A)=1-FVAR(1)
 Sof(S2)=Sof(N2)=Sof(C24)=Sof(H24)=Sof(C22)=Sof(C28)=Sof(C23)=Sof(C25)=
 Sof(H25)=Sof(C26)=Sof(H26)=Sof(C27)=Sof(H27)=FVAR(1)
6.a Secondary CH2 refined with riding coordinates:
 C14(H14A,H14B), C13(H13A,H13B)
6.b Aromatic/amide H refined with riding coordinates:
 C18(H18), C21(H21), C24(H24), C1(H1), C20(H20), C17(H17), C8(H8), C7(H7),
 C3(H3), C25(H25), C6(H6), C26(H26), C4(H4), C27(H27), C5(H5), C27A(H27A),
 C26A(H26A), C25A(H25A), C24A(H24A)
6.c Idealised Me refined as rotating group:
 C15(H15A,H15B,H15C)
;
_olex2_submission_special_instructions 'No special instructions were received'
_oxdiff_exptl_absorpt_empirical_details
;
Empirical correction (ABSPACK) includes:
- Absorption correction using spherical harmonics
- Frame scaling
- Detector area scaling
;
_oxdiff_exptl_absorpt_empirical_full_max 1.409
_oxdiff_exptl_absorpt_empirical_full_min 0.699

loop_
_space_group_symop_operation_xyz
'x, y, z'
'-x, y+1/2, -z'

loop_
_atom_site_label
_atom_site_type_symbol
_atom_site_fract_x
_atom_site_fract_y
_atom_site_fract_z
_atom_site_U_iso_or_equiv
_atom_site_adp_type
_atom_site_occupancy
_atom_site_site_symmetry_order
_atom_site_calc_flag
_atom_site_refinement_flags_posn
_atom_site_refinement_flags_adp
_atom_site_refinement_flags_occupancy
_atom_site_disorder_assembly
_atom_site_disorder_group
S1 S 0.62638(14) 0.7944(2) 0.83883(4) 0.0354(3) Uani 1 1 d . . . . .
S2 S 0.92380(13) 0.7528(2) 0.43965(5) 0.0272(4) Uani 0.885(5) 1 d D U P A 1
N2 N 0.7746(5) 0.3498(9) 0.41452(17) 0.0237(8) Uani 0.885(5) 1 d D U P A 1
N1 N 0.4286(4) 0.3691(8) 0.85758(15) 0.0328(8) Uani 1 1 d . U . . .
C16 C 0.6005(4) 0.4804(8) 0.62148(17) 0.0246(7) Uani 1 1 d . U . . .
C18 C 0.6333(4) 0.3100(8) 0.52492(17) 0.0267(8) Uani 1 1 d . U . . .
H18 H 0.612722 0.183760 0.497128 0.032 Uiso 1 1 calc R U . . .
C2 C 0.5484(5) 0.4535(8) 0.68158(17) 0.0250(8) Uani 1 1 d . U . . .
C21 C 0.6863(5) 0.6810(9) 0.60602(18) 0.0300(9) Uani 1 1 d . U . . .
H21 H 0.703364 0.810620 0.633091 0.036 Uiso 1 1 calc R U . . .
C24 C 1.0517(6) 0.6866(10) 0.3309(2) 0.0267(10) Uani 0.885(5) 1 d D U P A 1
H24 H 1.110864 0.831897 0.335086 0.032 Uiso 0.885(5) 1 calc R U P A 1
C22 C 0.7970(9) 0.5191(11) 0.4547(2) 0.0217(10) Uani 0.885(5) 1 d D U P A 1
C19 C 0.7239(4) 0.5087(8) 0.51097(17) 0.0252(7) Uani 1 1 d D U . . .
C1 C 0.6056(5) 0.6106(8) 0.72684(17) 0.0279(8) Uani 1 1 d . U . . .
H1 H 0.675089 0.737664 0.718502 0.033 Uiso 1 1 calc R U . . .
C9 C 0.6577(5) 0.5871(9) 0.89803(18) 0.0313(8) Uani 1 1 d . U . . .
C20 C 0.7478(5) 0.6953(9) 0.55158(18) 0.0294(8) Uani 1 1 d . U . . .
H20 H 0.806505 0.833660 0.542151 0.035 Uiso 1 1 calc R U . . .
C17 C 0.5729(4) 0.2968(9) 0.57962(16) 0.0256(7) Uani 1 1 d . U . . .
H17 H 0.511803 0.160512 0.588660 0.031 Uiso 1 1 calc R U . . .
C28 C 0.8643(7) 0.4011(10) 0.3683(2) 0.0236(9) Uani 0.885(5) 1 d D U P A 1
C8 C 0.7833(6) 0.6230(11) 0.9405(2) 0.0393(10) Uani 1 1 d . U . . .
H8 H 0.853932 0.753747 0.936950 0.047 Uiso 1 1 calc R U . . .
C7 C 0.8038(6) 0.4648(12) 0.9881(2) 0.0419(10) Uani 1 1 d . U . . .
H7 H 0.887395 0.489058 1.017639 0.050 Uiso 1 1 calc R U . . .
C14 C 0.1382(5) 0.3396(12) 0.84446(19) 0.0420(12) Uani 1 1 d . U . . .
H14A H 0.133413 0.510140 0.857362 0.050 Uiso 1 1 calc R U . . .
H14B H 0.136374 0.338531 0.801102 0.050 Uiso 1 1 calc R U . . .
C23 C 0.9546(6) 0.6133(11) 0.3735(2) 0.0249(9) Uani 0.885(5) 1 d D U P A 1
C3 C 0.4490(5) 0.2676(10) 0.69660(17) 0.0294(8) Uani 1 1 d . U . . .
H3 H 0.408569 0.158711 0.666898 0.035 Uiso 1 1 calc R U . . .
C10 C 0.5548(5) 0.3948(9) 0.90177(18) 0.0317(8) Uani 1 1 d . U . . .
C25 C 1.0585(6) 0.5393(12) 0.2824(2) 0.0292(10) Uani 0.885(5) 1 d D U P A 1
H25 H 1.125111 0.582288 0.252877 0.035 Uiso 0.885(5) 1 calc R U P A 1
C6 C 0.7034(6) 0.2758(12) 0.99196(19) 0.0416(9) Uani 1 1 d . U . . .
H6 H 0.718326 0.167832 1.024281 0.050 Uiso 1 1 calc R U . . .
C11 C 0.5618(5) 0.5826(8) 0.78380(18) 0.0279(8) Uani 1 1 d . U . . .
C26 C 0.9689(6) 0.3278(11) 0.2759(2) 0.0304(11) Uani 0.885(5) 1 d D U P A 1
H26 H 0.975883 0.230733 0.241966 0.037 Uiso 0.885(5) 1 calc R U P A 1
C12 C 0.4642(5) 0.3942(8) 0.79851(17) 0.0275(8) Uani 1 1 d . U . . .
C4 C 0.4071(5) 0.2362(9) 0.75365(17) 0.0302(8) Uani 1 1 d . U . . .
H4 H 0.339478 0.107068 0.762201 0.036 Uiso 1 1 calc R U . . .
C13 C 0.2916(5) 0.2272(11) 0.87060(19) 0.0381(10) Uani 1 1 d . U . . .
H13A H 0.289253 0.214162 0.913707 0.046 Uiso 1 1 calc R U . . .
H13B H 0.301147 0.061832 0.854726 0.046 Uiso 1 1 calc R U . . .
C27 C 0.8702(6) 0.2559(11) 0.3176(2) 0.0297(10) Uani 0.885(5) 1 d D U P A 1
H27 H 0.808500 0.113444 0.312325 0.036 Uiso 0.885(5) 1 calc R U P A 1
C5 C 0.5783(6) 0.2376(11) 0.94903(18) 0.0372(9) Uani 1 1 d . U . . .
H5 H 0.509729 0.104109 0.952336 0.045 Uiso 1 1 calc R U . . .
C15 C -0.0055(6) 0.2056(13) 0.8626(2) 0.0468(14) Uani 1 1 d . U . . .
H15A H -0.099644 0.266259 0.839770 0.070 Uiso 1 1 calc R U . . .
H15B H -0.015322 0.232129 0.904522 0.070 Uiso 1 1 calc R U . . .
H15C H 0.006029 0.032235 0.855224 0.070 Uiso 1 1 calc R U . . .
C22A C 0.784(7) 0.462(8) 0.4533(16) 0.019(4) Uani 0.115(5) 1 d D U P A 2
N2A N 0.889(3) 0.619(6) 0.4384(10) 0.024(4) Uani 0.115(5) 1 d D U P A 2
C28A C 0.926(5) 0.561(7) 0.3813(14) 0.023(4) Uani 0.115(5) 1 d D U P A 2
C27A C 1.044(4) 0.690(6) 0.3544(14) 0.024(5) Uani 0.115(5) 1 d D U P A 2
H27A H 1.106230 0.809375 0.375246 0.029 Uiso 0.115(5) 1 calc R U P A 2
C26A C 1.062(5) 0.637(7) 0.2975(15) 0.028(5) Uani 0.115(5) 1 d D U P A 2
H26A H 1.103346 0.752385 0.272193 0.033 Uiso 0.115(5) 1 calc R U P A 2
C25A C 1.020(5) 0.408(7) 0.2778(15) 0.030(5) Uani 0.115(5) 1 d D U P A 2
H25A H 1.069944 0.342514 0.245710 0.036 Uiso 0.115(5) 1 calc R U P A 2
C24A C 0.908(5) 0.269(8) 0.3027(15) 0.031(5) Uani 0.115(5) 1 d D U P A 2
H24A H 0.863525 0.129949 0.283687 0.038 Uiso 0.115(5) 1 calc R U P A 2
C23A C 0.865(6) 0.345(7) 0.3569(16) 0.026(4) Uani 0.115(5) 1 d D U P A 2
S2A S 0.7418(15) 0.226(3) 0.4052(5) 0.043(3) Uani 0.115(5) 1 d D U P A 2

loop_
_atom_site_aniso_label
_atom_site_aniso_U_11
_atom_site_aniso_U_22
_atom_site_aniso_U_33
_atom_site_aniso_U_23
_atom_site_aniso_U_13
_atom_site_aniso_U_12
S1 0.0502(6) 0.0354(7) 0.0216(5) -0.0047(4) 0.0090(4) -0.0089(5)
S2 0.0320(6) 0.0297(8) 0.0209(5) -0.0034(5) 0.0081(4) -0.0087(5)
N2 0.0274(18) 0.022(2) 0.0224(16) -0.0019(13) 0.0047(13) -0.0029(16)
N1 0.0367(15) 0.043(2) 0.0191(13) 0.0008(13) 0.0057(11) -0.0048(15)
C16 0.0240(17) 0.0294(18) 0.0203(14) 0.0005(12) 0.0018(12) 0.0002(14)
C18 0.0276(17) 0.031(2) 0.0216(15) -0.0030(14) 0.0034(12) -0.0019(14)
C2 0.0249(16) 0.0295(19) 0.0210(14) -0.0005(12) 0.0040(12) 0.0008(14)
C21 0.0361(19) 0.032(2) 0.0222(17) -0.0026(14) 0.0043(14) -0.0059(16)
C24 0.027(2) 0.034(2) 0.019(2) -0.0003(17) 0.0059(17) 0.0000(17)
C22 0.022(2) 0.021(3) 0.0224(16) -0.0002(16) 0.0029(14) -0.002(2)
C19 0.0225(16) 0.0322(18) 0.0212(14) 0.0004(13) 0.0037(12) 0.0018(14)
C1 0.0294(18) 0.033(2) 0.0216(15) -0.0019(13) 0.0067(13) -0.0039(16)
C9 0.0359(18) 0.039(2) 0.0202(15) -0.0073(15) 0.0077(13) 0.0030(15)
C20 0.0329(19) 0.032(2) 0.0235(16) 0.0003(13) 0.0059(14) -0.0033(16)
C17 0.0247(16) 0.0303(19) 0.0223(15) 0.0008(13) 0.0040(12) -0.0028(16)
C28 0.0236(18) 0.028(2) 0.0196(18) -0.0003(15) 0.0022(15) 0.0062(17)
C8 0.039(2) 0.053(3) 0.0260(18) -0.0144(17) 0.0059(14) -0.0008(19)
C7 0.043(2) 0.061(3) 0.0214(18) -0.0144(17) 0.0010(15) 0.0099(18)
C14 0.0394(18) 0.064(4) 0.024(2) 0.001(2) 0.0084(16) -0.0027(19)
C23 0.025(2) 0.033(2) 0.0176(18) 0.0003(16) 0.0036(14) 0.0004(17)
C3 0.0318(17) 0.036(2) 0.0203(14) -0.0003(16) 0.0027(13) -0.0067(17)
C10 0.0345(18) 0.041(2) 0.0208(15) -0.0040(15) 0.0065(13) 0.0038(15)
C25 0.032(2) 0.036(3) 0.021(2) -0.0011(18) 0.0063(17) 0.0049(19)
C6 0.050(2) 0.053(3) 0.0214(17) -0.0054(19) 0.0017(14) 0.0141(19)
C11 0.0333(18) 0.0290(19) 0.0221(14) -0.0027(14) 0.0059(13) -0.0023(15)
C26 0.034(2) 0.036(3) 0.0227(19) -0.0048(17) 0.0058(17) 0.0046(18)
C12 0.0294(18) 0.034(2) 0.0204(14) -0.0003(13) 0.0061(12) -0.0011(15)
C4 0.0341(19) 0.034(2) 0.0226(15) 0.0002(14) 0.0053(13) -0.0074(17)
C13 0.0388(16) 0.053(3) 0.0229(18) 0.0031(19) 0.0090(14) -0.0083(17)
C27 0.035(2) 0.031(2) 0.024(2) -0.0040(18) 0.0063(16) 0.003(2)
C5 0.047(2) 0.047(3) 0.0184(16) -0.0015(16) 0.0066(13) 0.0040(19)
C15 0.041(2) 0.072(4) 0.029(2) 0.000(2) 0.0127(18) -0.001(2)
C22A 0.019(8) 0.018(7) 0.019(4) 0.001(5) -0.001(5) 0.000(7)
N2A 0.031(7) 0.023(7) 0.019(5) -0.005(5) 0.004(5) -0.011(7)
C28A 0.026(8) 0.025(7) 0.018(5) -0.001(5) 0.002(5) -0.001(7)
C27A 0.030(8) 0.025(8) 0.017(7) -0.008(6) 0.004(6) -0.005(7)
C26A 0.038(10) 0.029(8) 0.018(7) -0.009(6) 0.006(6) -0.004(8)
C25A 0.042(10) 0.030(9) 0.021(8) -0.012(7) 0.014(7) -0.007(8)
C24A 0.040(10) 0.030(8) 0.026(6) -0.007(6) 0.014(7) -0.004(8)
C23A 0.030(8) 0.027(7) 0.023(5) -0.006(5) 0.009(6) -0.005(7)
S2A 0.051(6) 0.042(7) 0.039(5) -0.009(5) 0.015(4) -0.021(5)

loop_
_atom_type_symbol
_atom_type_description
_atom_type_scat_dispersion_real
_atom_type_scat_dispersion_imag
_atom_type_scat_source
C C 0.0033 0.0016 'International Tables Vol C Tables 4.2.6.8 and 6.1.1.4'
H H 0.0000 0.0000 'International Tables Vol C Tables 4.2.6.8 and 6.1.1.4'
N N 0.0061 0.0033 'International Tables Vol C Tables 4.2.6.8 and 6.1.1.4'
S S 0.1246 0.1234 'International Tables Vol C Tables 4.2.6.8 and 6.1.1.4'

loop_
_geom_angle_atom_site_label_1
_geom_angle_atom_site_label_2
_geom_angle_atom_site_label_3
_geom_angle
_geom_angle_site_symmetry_1
_geom_angle_site_symmetry_3
_geom_angle_publ_flag
C11 S1 C9 97.5(2) . . ?
C23 S2 C22 89.2(2) . . ?
C22 N2 C28 109.3(5) . . ?
C10 N1 C13 118.8(4) . . ?
C12 N1 C10 117.1(4) . . ?
C12 N1 C13 119.3(3) . . ?
C21 C16 C2 121.4(4) . . ?
C21 C16 C17 117.7(3) . . ?
C17 C16 C2 120.8(4) . . ?
C19 C18 H18 120.0 . . ?
C17 C18 H18 120.0 . . ?
C17 C18 C19 120.1(4) . . ?
C1 C2 C16 120.3(4) . . ?
C3 C2 C16 122.6(4) . . ?
C3 C2 C1 117.1(4) . . ?
C16 C21 H21 119.3 . . ?
C16 C21 C20 121.3(4) . . ?
C20 C21 H21 119.3 . . ?
C23 C24 H24 121.3 . . ?
C25 C24 H24 121.3 . . ?
C25 C24 C23 117.3(5) . . ?
N2 C22 S2 116.5(3) . . ?
N2 C22 C19 122.2(4) . . ?
C19 C22 S2 121.2(4) . . ?
C18 C19 C22 120.9(4) . . ?
C18 C19 C22A 108.1(11) . . ?
C20 C19 C18 118.9(4) . . ?
C20 C19 C22 120.2(4) . . ?
C20 C19 C22A 132.9(12) . . ?
C2 C1 H1 119.6 . . ?
C11 C1 C2 120.9(4) . . ?
C11 C1 H1 119.6 . . ?
C8 C9 S1 119.5(4) . . ?
C10 C9 S1 119.1(3) . . ?
C10 C9 C8 121.3(4) . . ?
C21 C20 H20 119.7 . . ?
C19 C20 C21 120.5(4) . . ?
C19 C20 H20 119.7 . . ?
C16 C17 H17 119.3 . . ?
C18 C17 C16 121.4(4) . . ?
C18 C17 H17 119.3 . . ?
N2 C28 C23 116.2(4) . . ?
N2 C28 C27 124.7(5) . . ?
C23 C28 C27 119.1(5) . . ?
C9 C8 H8 120.4 . . ?
C7 C8 C9 119.3(5) . . ?
C7 C8 H8 120.4 . . ?
C8 C7 H7 120.1 . . ?
C6 C7 C8 119.7(4) . . ?
C6 C7 H7 120.1 . . ?
H14A C14 H14B 107.8 . . ?
C13 C14 H14A 109.1 . . ?
C13 C14 H14B 109.1 . . ?
C15 C14 H14A 109.1 . . ?
C15 C14 H14B 109.1 . . ?
C15 C14 C13 112.5(5) . . ?
C24 C23 S2 128.6(5) . . ?
C24 C23 C28 122.7(5) . . ?
C28 C23 S2 108.7(4) . . ?
C2 C3 H3 118.9 . . ?
C4 C3 C2 122.3(4) . . ?
C4 C3 H3 118.9 . . ?
C9 C10 N1 118.7(4) . . ?
C5 C10 N1 122.7(4) . . ?
C5 C10 C9 118.6(4) . . ?
C24 C25 H25 119.5 . . ?
C24 C25 C26 121.1(5) . . ?
C26 C25 H25 119.5 . . ?
C7 C6 H6 119.4 . . ?
C7 C6 C5 121.1(5) . . ?
C5 C6 H6 119.4 . . ?
C1 C11 S1 119.8(3) . . ?
C1 C11 C12 121.6(4) . . ?
C12 C11 S1 118.6(3) . . ?
C25 C26 H26 119.0 . . ?
C27 C26 C25 121.9(5) . . ?
C27 C26 H26 119.0 . . ?
C11 C12 N1 119.1(4) . . ?
C11 C12 C4 117.8(4) . . ?
C4 C12 N1 123.1(4) . . ?
C3 C4 C12 120.4(4) . . ?
C3 C4 H4 119.8 . . ?
C12 C4 H4 119.8 . . ?
N1 C13 C14 112.3(4) . . ?
N1 C13 H13A 109.1 . . ?
N1 C13 H13B 109.1 . . ?
C14 C13 H13A 109.1 . . ?
C14 C13 H13B 109.1 . . ?
H13A C13 H13B 107.9 . . ?
C28 C27 H27 121.1 . . ?
C26 C27 C28 117.9(5) . . ?
C26 C27 H27 121.1 . . ?
C10 C5 C6 120.0(5) . . ?
C10 C5 H5 120.0 . . ?
C6 C5 H5 120.0 . . ?
C14 C15 H15A 109.5 . . ?
C14 C15 H15B 109.5 . . ?
C14 C15 H15C 109.5 . . ?
H15A C15 H15B 109.5 . . ?
H15A C15 H15C 109.5 . . ?
H15B C15 H15C 109.5 . . ?
C19 C22A S2A 129.0(18) . . ?
N2A C22A C19 114.6(19) . . ?
N2A C22A S2A 116.4(16) . . ?
C22A N2A C28A 108(2) . . ?
N2A C28A C27A 121(2) . . ?
C23A C28A N2A 117(2) . . ?
C23A C28A C27A 121(2) . . ?
C28A C27A H27A 121.5 . . ?
C26A C27A C28A 117(2) . . ?
C26A C27A H27A 121.5 . . ?
C27A C26A H26A 121.2 . . ?
C27A C26A C25A 118(3) . . ?
C25A C26A H26A 121.2 . . ?
C26A C25A H25A 118.6 . . ?
C26A C25A C24A 123(3) . . ?
C24A C25A H25A 118.6 . . ?
C25A C24A H24A 121.7 . . ?
C25A C24A C23A 117(2) . . ?
C23A C24A H24A 121.7 . . ?
C28A C23A S2A 107.3(16) . . ?
C24A C23A C28A 120(2) . . ?
C24A C23A S2A 133(2) . . ?
C23A S2A C22A 90.7(13) . . ?

loop_
_geom_bond_atom_site_label_1
_geom_bond_atom_site_label_2
_geom_bond_distance
_geom_bond_site_symmetry_2
_geom_bond_publ_flag
S1 C9 1.776(5) . ?
S1 C11 1.772(5) . ?
S2 C22 1.741(5) . ?
S2 C23 1.738(5) . ?
N2 C22 1.314(7) . ?
N2 C28 1.389(6) . ?
N1 C10 1.420(6) . ?
N1 C12 1.417(5) . ?
N1 C13 1.462(6) . ?
C16 C2 1.488(5) . ?
C16 C21 1.393(6) . ?
C16 C17 1.401(6) . ?
C18 H18 0.9500 . ?
C18 C19 1.397(6) . ?
C18 C17 1.396(5) . ?
C2 C1 1.406(6) . ?
C2 C3 1.395(6) . ?
C21 H21 0.9500 . ?
C21 C20 1.395(6) . ?
C24 H24 0.9500 . ?
C24 C23 1.394(7) . ?
C24 C25 1.382(7) . ?
C22 C19 1.480(5) . ?
C19 C20 1.391(6) . ?
C19 C22A 1.480(19) . ?
C1 H1 0.9500 . ?
C1 C11 1.395(5) . ?
C9 C8 1.397(6) . ?
C9 C10 1.388(7) . ?
C20 H20 0.9500 . ?
C17 H17 0.9500 . ?
C28 C23 1.404(7) . ?
C28 C27 1.414(6) . ?
C8 H8 0.9500 . ?
C8 C7 1.395(8) . ?
C7 H7 0.9500 . ?
C7 C6 1.360(9) . ?
C14 H14A 0.9900 . ?
C14 H14B 0.9900 . ?
C14 C13 1.526(7) . ?
C14 C15 1.523(7) . ?
C3 H3 0.9500 . ?
C3 C4 1.393(5) . ?
C10 C5 1.388(7) . ?
C25 H25 0.9500 . ?
C25 C26 1.399(9) . ?
C6 H6 0.9500 . ?
C6 C5 1.404(7) . ?
C11 C12 1.394(6) . ?
C26 H26 0.9500 . ?
C26 C27 1.385(7) . ?
C12 C4 1.402(6) . ?
C4 H4 0.9500 . ?
C13 H13A 0.9900 . ?
C13 H13B 0.9900 . ?
C27 H27 0.9500 . ?
C5 H5 0.9500 . ?
C15 H15A 0.9800 . ?
C15 H15B 0.9800 . ?
C15 H15C 0.9800 . ?
C22A N2A 1.31(2) . ?
C22A S2A 1.72(2) . ?
N2A C28A 1.41(2) . ?
C28A C27A 1.42(2) . ?
C28A C23A 1.40(2) . ?
C27A H27A 0.9500 . ?
C27A C26A 1.36(2) . ?
C26A H26A 0.9500 . ?
C26A C25A 1.38(3) . ?
C25A H25A 0.9500 . ?
C25A C24A 1.39(2) . ?
C24A H24A 0.9500 . ?
C24A C23A 1.39(2) . ?
C23A S2A 1.72(2) . ?

loop_
_geom_torsion_atom_site_label_1
_geom_torsion_atom_site_label_2
_geom_torsion_atom_site_label_3
_geom_torsion_atom_site_label_4
_geom_torsion
_geom_torsion_site_symmetry_1
_geom_torsion_site_symmetry_2
_geom_torsion_site_symmetry_3
_geom_torsion_site_symmetry_4
_geom_torsion_publ_flag
S1 C9 C8 C7 177.6(4) . . . . ?
S1 C9 C10 N1 0.7(5) . . . . ?
S1 C9 C10 C5 -178.4(3) . . . . ?
S1 C11 C12 N1 -4.2(6) . . . . ?
S1 C11 C12 C4 176.5(3) . . . . ?
S2 C22 C19 C18 -174.4(4) . . . . ?
S2 C22 C19 C20 4.1(8) . . . . ?
N2 C22 C19 C18 3.2(10) . . . . ?
N2 C22 C19 C20 -178.4(6) . . . . ?
N2 C28 C23 S2 -0.1(6) . . . . ?
N2 C28 C23 C24 179.2(5) . . . . ?
N2 C28 C27 C26 -178.3(5) . . . . ?
N1 C10 C5 C6 -178.6(4) . . . . ?
N1 C12 C4 C3 -178.7(4) . . . . ?
C16 C2 C1 C11 -177.9(4) . . . . ?
C16 C2 C3 C4 176.7(4) . . . . ?
C16 C21 C20 C19 0.4(6) . . . . ?
C18 C19 C20 C21 1.9(6) . . . . ?
C18 C19 C22A N2A -171(4) . . . . ?
C18 C19 C22A S2A 6(6) . . . . ?
C2 C16 C21 C20 173.8(4) . . . . ?
C2 C16 C17 C18 -174.2(4) . . . . ?
C2 C1 C11 S1 -176.2(3) . . . . ?
C2 C1 C11 C12 2.1(7) . . . . ?
C2 C3 C4 C12 0.2(7) . . . . ?
C21 C16 C2 C1 -10.1(6) . . . . ?
C21 C16 C2 C3 173.3(4) . . . . ?
C21 C16 C17 C18 2.0(6) . . . . ?
C24 C25 C26 C27 -0.2(8) . . . . ?
C22 S2 C23 C24 -178.8(6) . . . . ?
C22 S2 C23 C28 0.5(5) . . . . ?
C22 N2 C28 C23 -0.5(7) . . . . ?
C22 N2 C28 C27 179.3(6) . . . . ?
C22 C19 C20 C21 -176.5(5) . . . . ?
C19 C18 C17 C16 0.3(6) . . . . ?
C19 C22A N2A C28A -176(4) . . . . ?
C19 C22A S2A C23A 180(6) . . . . ?
C1 C2 C3 C4 0.0(6) . . . . ?
C1 C11 C12 N1 177.5(4) . . . . ?
C1 C11 C12 C4 -1.8(6) . . . . ?
C9 S1 C11 C1 -142.5(4) . . . . ?
C9 S1 C11 C12 39.1(4) . . . . ?
C9 C8 C7 C6 1.2(7) . . . . ?
C9 C10 C5 C6 0.4(7) . . . . ?
C20 C19 C22A N2A 5(7) . . . . ?
C20 C19 C22A S2A -178(3) . . . . ?
C17 C16 C2 C1 165.9(4) . . . . ?
C17 C16 C2 C3 -10.7(6) . . . . ?
C17 C16 C21 C20 -2.3(6) . . . . ?
C17 C18 C19 C22 176.2(5) . . . . ?
C17 C18 C19 C20 -2.2(6) . . . . ?
C17 C18 C19 C22A 174(3) . . . . ?
C28 N2 C22 S2 1.0(7) . . . . ?
C28 N2 C22 C19 -176.7(6) . . . . ?
C8 C9 C10 N1 179.4(4) . . . . ?
C8 C9 C10 C5 0.3(6) . . . . ?
C8 C7 C6 C5 -0.5(7) . . . . ?
C7 C6 C5 C10 -0.3(7) . . . . ?
C23 S2 C22 N2 -0.9(6) . . . . ?
C23 S2 C22 C19 176.8(6) . . . . ?
C23 C24 C25 C26 1.2(8) . . . . ?
C23 C28 C27 C26 1.6(8) . . . . ?
C3 C2 C1 C11 -1.1(6) . . . . ?
C10 N1 C12 C11 -44.2(6) . . . . ?
C10 N1 C12 C4 135.2(5) . . . . ?
C10 N1 C13 C14 141.0(4) . . . . ?
C10 C9 C8 C7 -1.2(7) . . . . ?
C25 C24 C23 S2 178.4(4) . . . . ?
C25 C24 C23 C28 -0.8(8) . . . . ?
C25 C26 C27 C28 -1.2(8) . . . . ?
C11 S1 C9 C8 143.8(4) . . . . ?
C11 S1 C9 C10 -37.5(4) . . . . ?
C11 C12 C4 C3 0.7(6) . . . . ?
C12 N1 C10 C9 46.0(6) . . . . ?
C12 N1 C10 C5 -134.9(5) . . . . ?
C12 N1 C13 C14 -64.3(6) . . . . ?
C13 N1 C10 C9 -158.7(4) . . . . ?
C13 N1 C10 C5 20.3(7) . . . . ?
C13 N1 C12 C11 160.7(4) . . . . ?
C13 N1 C12 C4 -20.0(7) . . . . ?
C27 C28 C23 S2 -180.0(4) . . . . ?
C27 C28 C23 C24 -0.7(9) . . . . ?
C15 C14 C13 N1 -174.7(4) . . . . ?
C22A C19 C20 C21 -174(4) . . . . ?
C22A N2A C28A C27A -176(5) . . . . ?
C22A N2A C28A C23A -8(6) . . . . ?
N2A C22A S2A C23A -3(5) . . . . ?
N2A C28A C27A C26A -175(4) . . . . ?
N2A C28A C23A C24A -175(5) . . . . ?
N2A C28A C23A S2A 6(6) . . . . ?
C28A C27A C26A C25A -26(6) . . . . ?
C28A C23A S2A C22A -1(5) . . . . ?
C27A C28A C23A C24A -7(8) . . . . ?
C27A C28A C23A S2A 174(4) . . . . ?
C27A C26A C25A C24A 26(7) . . . . ?
C26A C25A C24A C23A -14(8) . . . . ?
C25A C24A C23A C28A 4(8) . . . . ?
C25A C24A C23A S2A -176(5) . . . . ?
C24A C23A S2A C22A 179(6) . . . . ?
C23A C28A C27A C26A 18(7) . . . . ?
S2A C22A N2A C28A 7(6) . . . . ?
